data_4075037
loop_
_publ_author_name
'Adams, Richard D.'
'Captain, Burjor'
'Zhu, Lei'

_publ_section_title
;
 A New Tris(diphenylstannylene)triosmium Carbonyl Cluster Complex and Its
 Reactions with Pt(PBut3)2and Pt(PPh3)4
;
_journal_issue 8
_journal_name_full Organometallics
_journal_page_first 2049
_journal_paper_doi 10.1021/om060002d
_journal_volume 25
_journal_year 2006
_chemical_formula_sum 'C45 H30 O9 Os3 Sn3'
_chemical_formula_weight 1641.36
_chemical_name_systematic
; 
 ? 
;
_space_group_IT_number 14
_symmetry_cell_setting monoclinic
_symmetry_space_group_name_Hall '-P 2yn'
_symmetry_space_group_name_H-M 'P 1 21/n 1'
_atom_sites_solution_hydrogens geom
_atom_sites_solution_primary direct
_atom_sites_solution_secondary difmap
_audit_creation_method SHELXL-97
_cell_angle_alpha 90.00
_cell_angle_beta 117.6930(10)
_cell_angle_gamma 90.00
_cell_formula_units_Z 8
_cell_length_a 24.8866(11)
_cell_length_b 16.4500(7)
_cell_length_c 25.8650(11)
_cell_measurement_reflns_used 7573
_cell_measurement_temperature 294(2)
_cell_measurement_theta_max 27.56
_cell_measurement_theta_min 2.17
_cell_volume 9375.8(7)
_computing_cell_refinement 'Bruker SMART'
_computing_data_collection 'Bruker SMART'
_computing_data_reduction 'Bruker SAINT'
_computing_molecular_graphics 'Bruker SHELXTL'
_computing_publication_material 'Bruker SHELXTL'
_computing_structure_refinement 'SHELXL-97 (Sheldrick, 1997)'
_computing_structure_solution 'SHELXS-97 (Sheldrick, 1990)'
_diffrn_ambient_temperature 294(2)
_diffrn_measured_fraction_theta_full 0.996
_diffrn_measured_fraction_theta_max 0.996
_diffrn_measurement_device_type 'CCD area detector'
_diffrn_measurement_method 'phi and omega scans'
_diffrn_radiation_monochromator graphite
_diffrn_radiation_source 'fine-focus sealed tube'
_diffrn_radiation_type MoK\a
_diffrn_radiation_wavelength 0.71073
_diffrn_reflns_av_R_equivalents 0.0340
_diffrn_reflns_av_sigmaI/netI 0.0416
_diffrn_reflns_limit_h_max 33
_diffrn_reflns_limit_h_min -32
_diffrn_reflns_limit_k_max 21
_diffrn_reflns_limit_k_min -21
_diffrn_reflns_limit_l_max 34
_diffrn_reflns_limit_l_min -34
_diffrn_reflns_number 71166
_diffrn_reflns_theta_full 28.32
_diffrn_reflns_theta_max 28.32
_diffrn_reflns_theta_min 0.94
_diffrn_standards_decay_% <1
_exptl_absorpt_coefficient_mu 9.724
_exptl_absorpt_correction_T_max 1.000
_exptl_absorpt_correction_T_min 0.431
_exptl_absorpt_correction_type SADABS
_exptl_absorpt_process_details '(SADABS, Bruker, 1997)'
_exptl_crystal_colour orange
_exptl_crystal_density_diffrn 2.326
_exptl_crystal_density_method 'not measured'
_exptl_crystal_description block
_exptl_crystal_F_000 6000
_exptl_crystal_size_max 0.4
_exptl_crystal_size_mid 0.25
_exptl_crystal_size_min 0.16
_refine_diff_density_max 1.836
_refine_diff_density_min -1.234
_refine_diff_density_rms 0.168
_refine_ls_extinction_method none
_refine_ls_goodness_of_fit_ref 1.030
_refine_ls_hydrogen_treatment mixed
_refine_ls_matrix_type full
_refine_ls_number_parameters 1081
_refine_ls_number_reflns 23256
_refine_ls_number_restraints 0
_refine_ls_restrained_S_all 1.030
_refine_ls_R_factor_all 0.0723
_refine_ls_R_factor_gt 0.0408
_refine_ls_shift/su_max 0.002
_refine_ls_shift/su_mean 0.000
_refine_ls_structure_factor_coef Fsqd
_refine_ls_weighting_details 'calc w=1/[\s^2^(Fo^2^)+(0.0431P)^2^+12.4395P] where P=(Fo^2^+2Fc^2^)/3'
_refine_ls_weighting_scheme calc
_refine_ls_wR_factor_gt 0.0906
_refine_ls_wR_factor_ref 0.1042
_reflns_number_gt 15662
_reflns_number_total 23256
_reflns_threshold_expression >2sigma(I)
_cod_data_source_file om060002dsi20060209_030917.cif
_cod_data_source_block p21n
_cod_depositor_comments
;
The following automatic conversions were performed:

'_symmetry_cell_setting' value 'Monoclinic' changed to 'monoclinic'
according to /home/saulius/struct/CIF-dictionaries/cif_core.dic
dictionary named 'cif_core.dic' version 2.4.1 from 2010-06-29.

Automatic conversion script
Id: cif_fix_values 1715 2011-07-08 13:25:40Z adriana 
;
_cod_original_sg_symbol_H-M P2(1)/n
_cod_database_code 4075037

loop_
_symmetry_equiv_pos_as_xyz
'x, y, z'
'-x+1/2, y+1/2, -z+1/2'
'-x, -y, -z'
'x-1/2, -y-1/2, z-1/2'

loop_
_atom_site_label
_atom_site_type_symbol
_atom_site_fract_x
_atom_site_fract_y
_atom_site_fract_z
_atom_site_U_iso_or_equiv
_atom_site_adp_type
_atom_site_occupancy
_atom_site_symmetry_multiplicity
_atom_site_calc_flag
_atom_site_refinement_flags
Os1 Os 0.159013(12) 0.748611(17) 0.321736(12) 0.04778(7) Uani 1 1 d .
Os2 Os 0.125234(14) 0.674437(18) 0.206290(13) 0.05264(8) Uani 1 1 d .
Os3 Os 0.067293(13) 0.829544(17) 0.215028(12) 0.04835(7) Uani 1 1 d .
Os4 Os 0.670721(12) 0.748628(16) 0.335924(12) 0.04587(7) Uani 1 1 d .
Os5 Os 0.649866(13) 0.670238(17) 0.225142(12) 0.04896(7) Uani 1 1 d .
Os6 Os 0.590527(13) 0.829379(18) 0.224358(13) 0.05245(8) Uani 1 1 d .
Sn1 Sn 0.20906(2) 0.61233(3) 0.30676(2) 0.06032(14) Uani 1 1 d .
Sn2 Sn 0.04299(2) 0.75762(3) 0.11493(2) 0.05840(14) Uani 1 1 d .
Sn3 Sn 0.10182(2) 0.88506(3) 0.32275(2) 0.05591(13) Uani 1 1 d .
Sn4 Sn 0.72009(2) 0.60785(3) 0.33049(2) 0.05427(13) Uani 1 1 d .
Sn5 Sn 0.57542(2) 0.74990(3) 0.12860(2) 0.05972(14) Uani 1 1 d .
Sn6 Sn 0.61479(3) 0.88925(3) 0.32855(3) 0.06106(14) Uani 1 1 d .
O11 O 0.0565(3) 0.6571(4) 0.3310(2) 0.0779(17) Uani 1 1 d .
O12 O 0.2343(3) 0.7373(6) 0.4528(3) 0.137(4) Uani 1 1 d .
O13 O 0.2643(3) 0.8392(4) 0.3159(3) 0.0815(18) Uani 1 1 d .
O21 O 0.0269(3) 0.5715(4) 0.2153(3) 0.0765(16) Uani 1 1 d .
O22 O 0.1373(5) 0.5432(6) 0.1306(5) 0.168(5) Uani 1 1 d .
O23 O 0.2215(3) 0.7720(4) 0.1896(3) 0.091(2) Uani 1 1 d .
O31 O -0.0366(3) 0.7322(4) 0.2176(3) 0.0813(17) Uani 1 1 d .
O32 O -0.0185(3) 0.9721(4) 0.1589(4) 0.124(3) Uani 1 1 d .
O33 O 0.1686(3) 0.9291(4) 0.2090(3) 0.0841(18) Uani 1 1 d .
O34 O 0.5614(3) 0.6580(4) 0.3327(3) 0.0786(17) Uani 1 1 d .
O35 O 0.7273(3) 0.7469(5) 0.4677(3) 0.109(2) Uani 1 1 d .
O36 O 0.7819(2) 0.8400(4) 0.3440(2) 0.0750(16) Uani 1 1 d .
O37 O 0.5430(3) 0.5725(3) 0.2220(3) 0.0750(16) Uani 1 1 d .
O38 O 0.6715(4) 0.5319(4) 0.1603(3) 0.116(3) Uani 1 1 d .
O39 O 0.7586(3) 0.7614(4) 0.2275(2) 0.0739(16) Uani 1 1 d .
O40 O 0.4786(3) 0.7368(4) 0.2127(3) 0.090(2) Uani 1 1 d .
O41 O 0.5049(3) 0.9657(5) 0.1579(4) 0.140(3) Uani 1 1 d .
O42 O 0.6971(3) 0.9278(4) 0.2278(3) 0.0822(17) Uani 1 1 d .
C11 C 0.0941(3) 0.6900(5) 0.3270(3) 0.0554(18) Uani 1 1 d .
C12 C 0.2069(4) 0.7413(6) 0.4043(4) 0.086(3) Uani 1 1 d .
C13 C 0.2244(3) 0.8070(5) 0.3169(3) 0.0560(18) Uani 1 1 d .
C21 C 0.0629(3) 0.6107(4) 0.2126(3) 0.0555(18) Uani 1 1 d .
C22 C 0.1328(5) 0.5916(6) 0.1597(5) 0.091(3) Uani 1 1 d .
C23 C 0.1868(4) 0.7377(5) 0.1972(3) 0.0610(19) Uani 1 1 d .
C31 C 0.0031(3) 0.7686(4) 0.2179(3) 0.0563(18) Uani 1 1 d .
C32 C 0.0136(4) 0.9172(6) 0.1803(4) 0.079(3) Uani 1 1 d .
C33 C 0.1321(4) 0.8928(4) 0.2111(3) 0.0546(18) Uani 1 1 d .
C41 C 0.1981(4) 0.5035(5) 0.3468(4) 0.074(2) Uani 1 1 d .
C42 C 0.1545(7) 0.4895(8) 0.3587(7) 0.178(7) Uani 1 1 d .
H42 H 0.1229 0.5271 0.3453 0.214 Uiso 1 1 calc R
C43 C 0.1500(7) 0.4248(9) 0.3892(8) 0.179(8) Uani 1 1 d .
H43 H 0.1175 0.4218 0.3975 0.215 Uiso 1 1 calc R
C44 C 0.1877(7) 0.3707(8) 0.4060(7) 0.148(6) Uani 1 1 d .
H44 H 0.1800 0.3209 0.4181 0.178 Uiso 1 1 calc R
C45 C 0.2423(8) 0.3861(8) 0.4063(7) 0.160(6) Uani 1 1 d .
H45 H 0.2763 0.3539 0.4277 0.191 Uiso 1 1 calc R
C46 C 0.2448(6) 0.4526(7) 0.3728(6) 0.130(5) Uani 1 1 d .
H46 H 0.2797 0.4610 0.3688 0.156 Uiso 1 1 calc R
C47 C 0.3027(4) 0.6174(5) 0.3245(4) 0.067(2) Uani 1 1 d .
C48 C 0.3472(4) 0.6128(7) 0.3784(5) 0.099(3) Uani 1 1 d .
H48 H 0.3374 0.6060 0.4087 0.119 Uiso 1 1 calc R
C49 C 0.4093(5) 0.6179(8) 0.3923(6) 0.117(4) Uani 1 1 d .
H49 H 0.4399 0.6136 0.4305 0.141 Uiso 1 1 calc R
C50 C 0.4219(6) 0.6291(8) 0.3474(8) 0.125(5) Uani 1 1 d .
H50 H 0.4621 0.6329 0.3546 0.150 Uiso 1 1 calc R
C51 C 0.3772(7) 0.6349(8) 0.2927(7) 0.142(6) Uani 1 1 d .
H51 H 0.3868 0.6439 0.2624 0.171 Uiso 1 1 calc R
C52 C 0.3175(5) 0.6278(7) 0.2802(5) 0.105(4) Uani 1 1 d .
H52 H 0.2871 0.6300 0.2417 0.127 Uiso 1 1 calc R
C53 C -0.0436(3) 0.7069(5) 0.0573(3) 0.0613(19) Uani 1 1 d .
C54 C -0.0785(5) 0.6633(7) 0.0751(5) 0.115(4) Uani 1 1 d .
H54 H -0.0639 0.6533 0.1148 0.139 Uiso 1 1 calc R
C55 C -0.1342(5) 0.6336(8) 0.0368(6) 0.133(5) Uani 1 1 d .
H55 H -0.1575 0.6053 0.0503 0.160 Uiso 1 1 calc R
C56 C -0.1551(5) 0.6458(8) -0.0210(5) 0.115(4) Uani 1 1 d .
H56 H -0.1916 0.6228 -0.0478 0.138 Uiso 1 1 calc R
C57 C -0.1235(5) 0.6903(9) -0.0387(5) 0.127(5) Uani 1 1 d .
H57 H -0.1378 0.7001 -0.0783 0.153 Uiso 1 1 calc R
C58 C -0.0691(4) 0.7227(7) 0.0011(4) 0.105(4) Uani 1 1 d .
H58 H -0.0492 0.7580 -0.0124 0.126 Uiso 1 1 calc R
C59 C 0.0701(3) 0.8157(5) 0.0564(3) 0.063(2) Uani 1 1 d .
C60 C 0.0805(5) 0.7691(7) 0.0179(4) 0.097(3) Uani 1 1 d .
H60 H 0.0812 0.7127 0.0207 0.116 Uiso 1 1 calc R
C61 C 0.0899(6) 0.8067(8) -0.0251(5) 0.117(4) Uani 1 1 d .
H61 H 0.0952 0.7748 -0.0521 0.141 Uiso 1 1 calc R
C62 C 0.0915(5) 0.8878(9) -0.0288(5) 0.115(4) Uani 1 1 d .
H62 H 0.0997 0.9117 -0.0569 0.138 Uiso 1 1 calc R
C63 C 0.0811(5) 0.9344(7) 0.0081(4) 0.113(4) Uani 1 1 d .
H63 H 0.0812 0.9908 0.0051 0.135 Uiso 1 1 calc R
C64 C 0.0703(5) 0.8985(6) 0.0509(4) 0.091(3) Uani 1 1 d .
H64 H 0.0630 0.9312 0.0764 0.109 Uiso 1 1 calc R
C65 C 0.0359(4) 0.8837(5) 0.3545(4) 0.064(2) Uani 1 1 d .
C66 C -0.0242(5) 0.8772(7) 0.3184(5) 0.096(3) Uani 1 1 d .
H66 H -0.0377 0.8744 0.2783 0.115 Uiso 1 1 calc R
C67 C -0.0662(5) 0.8745(8) 0.3392(6) 0.120(4) Uani 1 1 d .
H67 H -0.1071 0.8677 0.3132 0.144 Uiso 1 1 calc R
C68 C -0.0487(7) 0.8815(8) 0.3964(7) 0.122(5) Uani 1 1 d .
H68 H -0.0770 0.8804 0.4104 0.146 Uiso 1 1 calc R
C69 C 0.0112(7) 0.8904(9) 0.4335(6) 0.139(5) Uani 1 1 d .
H69 H 0.0242 0.8960 0.4733 0.167 Uiso 1 1 calc R
C70 C 0.0542(5) 0.8912(7) 0.4116(5) 0.106(4) Uani 1 1 d .
H70 H 0.0953 0.8969 0.4373 0.128 Uiso 1 1 calc R
C71 C 0.1526(3) 0.9949(5) 0.3563(3) 0.0579(18) Uani 1 1 d .
C72 C 0.1267(5) 1.0636(7) 0.3568(6) 0.139(5) Uani 1 1 d .
H72 H 0.0847 1.0645 0.3412 0.167 Uiso 1 1 calc R
C73 C 0.1575(6) 1.1333(7) 0.3787(6) 0.151(6) Uani 1 1 d .
H73 H 0.1365 1.1802 0.3785 0.181 Uiso 1 1 calc R
C74 C 0.2176(5) 1.1357(7) 0.4005(5) 0.100(3) Uani 1 1 d .
H74 H 0.2393 1.1834 0.4157 0.121 Uiso 1 1 calc R
C75 C 0.2439(5) 1.0702(8) 0.3997(7) 0.147(6) Uani 1 1 d .
H75 H 0.2859 1.0700 0.4145 0.176 Uiso 1 1 calc R
C76 C 0.2122(5) 0.9999(7) 0.3777(6) 0.146(6) Uani 1 1 d .
H76 H 0.2336 0.9535 0.3778 0.176 Uiso 1 1 calc R
C77 C 0.6013(3) 0.6912(4) 0.3331(3) 0.0503(16) Uani 1 1 d .
C78 C 0.7064(4) 0.7481(5) 0.4185(4) 0.064(2) Uani 1 1 d .
C79 C 0.7399(3) 0.8067(5) 0.3392(3) 0.0544(17) Uani 1 1 d .
C80 C 0.5817(3) 0.6091(5) 0.2239(3) 0.0575(18) Uani 1 1 d .
C81 C 0.6632(5) 0.5845(6) 0.1845(4) 0.083(3) Uani 1 1 d .
C82 C 0.7189(3) 0.7281(4) 0.2270(3) 0.0531(17) Uani 1 1 d .
C83 C 0.5209(3) 0.7700(5) 0.2196(3) 0.062(2) Uani 1 1 d .
C84 C 0.5382(4) 0.9135(6) 0.1823(5) 0.090(3) Uani 1 1 d .
C85 C 0.6585(4) 0.8904(4) 0.2266(3) 0.0558(18) Uani 1 1 d .
C86 C 0.6919(3) 0.5031(5) 0.3614(4) 0.068(2) Uani 1 1 d .
C87 C 0.6893(5) 0.5043(6) 0.4137(5) 0.094(3) Uani 1 1 d .
H87 H 0.6995 0.5526 0.4349 0.113 Uiso 1 1 calc R
C88 C 0.6732(7) 0.4417(8) 0.4360(8) 0.146(7) Uani 1 1 d .
H88 H 0.6732 0.4469 0.4718 0.175 Uiso 1 1 calc R
C89 C 0.6577(7) 0.3742(12) 0.4080(9) 0.166(10) Uani 1 1 d .
H89 H 0.6469 0.3305 0.4241 0.199 Uiso 1 1 calc R
C90 C 0.6568(5) 0.3651(7) 0.3554(7) 0.140(6) Uani 1 1 d .
H90 H 0.6451 0.3162 0.3350 0.168 Uiso 1 1 calc R
C91 C 0.6748(5) 0.4347(6) 0.3319(5) 0.104(4) Uani 1 1 d .
H91 H 0.6742 0.4305 0.2958 0.124 Uiso 1 1 calc R
C92 C 0.8152(3) 0.5959(5) 0.3665(4) 0.066(2) Uani 1 1 d .
C93 C 0.8449(5) 0.5495(7) 0.4144(5) 0.119(4) Uani 1 1 d .
H93 H 0.8226 0.5256 0.4309 0.143 Uiso 1 1 calc R
C94 C 0.9063(6) 0.5354(9) 0.4403(7) 0.153(6) Uani 1 1 d .
H94 H 0.9245 0.5004 0.4720 0.183 Uiso 1 1 calc R
C95 C 0.9397(5) 0.5734(8) 0.4188(7) 0.132(5) Uani 1 1 d .
H95 H 0.9816 0.5672 0.4369 0.158 Uiso 1 1 calc R
C96 C 0.9124(6) 0.6188(10) 0.3724(8) 0.167(7) Uani 1 1 d .
H96 H 0.9351 0.6443 0.3569 0.200 Uiso 1 1 calc R
C97 C 0.8506(5) 0.6295(8) 0.3461(6) 0.132(5) Uani 1 1 d .
H97 H 0.8326 0.6615 0.3127 0.158 Uiso 1 1 calc R
C98 C 0.4861(4) 0.7058(6) 0.0728(3) 0.072(2) Uani 1 1 d .
C99 C 0.4716(4) 0.6260(7) 0.0646(4) 0.098(3) Uani 1 1 d .
H99 H 0.5011 0.5871 0.0847 0.118 Uiso 1 1 calc R
C100 C 0.4127(6) 0.6014(8) 0.0262(5) 0.134(5) Uani 1 1 d .
H100 H 0.4032 0.5464 0.0225 0.160 Uiso 1 1 calc R
C101 C 0.3703(5) 0.6546(9) -0.0049(5) 0.130(5) Uani 1 1 d .
H101 H 0.3314 0.6370 -0.0305 0.155 Uiso 1 1 calc R
C102 C 0.3835(4) 0.7340(8) 0.0004(5) 0.113(4) Uani 1 1 d .
H102 H 0.3540 0.7715 -0.0224 0.136 Uiso 1 1 calc R
C103 C 0.4412(4) 0.7604(7) 0.0400(4) 0.093(3) Uani 1 1 d .
H103 H 0.4495 0.8158 0.0444 0.111 Uiso 1 1 calc R
C104 C 0.6049(3) 0.7952(5) 0.0684(3) 0.0581(18) Uani 1 1 d .
C105 C 0.5663(4) 0.7930(7) 0.0099(4) 0.100(3) Uani 1 1 d .
H105 H 0.5278 0.7710 -0.0030 0.120 Uiso 1 1 calc R
C106 C 0.5828(5) 0.8226(8) -0.0306(4) 0.109(4) Uani 1 1 d .
H106 H 0.5551 0.8217 -0.0701 0.131 Uiso 1 1 calc R
C107 C 0.6390(5) 0.8529(6) -0.0130(4) 0.086(3) Uani 1 1 d .
H107 H 0.6503 0.8717 -0.0406 0.103 Uiso 1 1 calc R
C108 C 0.6789(5) 0.8560(6) 0.0442(4) 0.088(3) Uani 1 1 d .
H108 H 0.7175 0.8776 0.0566 0.106 Uiso 1 1 calc R
C109 C 0.6615(4) 0.8264(6) 0.0842(4) 0.085(3) Uani 1 1 d .
H109 H 0.6895 0.8278 0.1236 0.101 Uiso 1 1 calc R
C110 C 0.5493(6) 0.8961(6) 0.3603(5) 0.096(3) Uani 1 1 d .
C111 C 0.4951(7) 0.8676(9) 0.3341(9) 0.184(8) Uani 1 1 d .
H111 H 0.4840 0.8442 0.2977 0.221 Uiso 1 1 calc R
C112 C 0.4485(15) 0.8669(15) 0.3534(16) 0.28(2) Uani 1 1 d .
H112 H 0.4097 0.8446 0.3343 0.330 Uiso 1 1 calc R
C113 C 0.4714(11) 0.9017(13) 0.3999(15) 0.227(18) Uani 1 1 d .
H113 H 0.4453 0.9000 0.4165 0.272 Uiso 1 1 calc R
C114 C 0.5238(11) 0.9435(10) 0.4367(8) 0.196(10) Uani 1 1 d .
H114 H 0.5308 0.9712 0.4706 0.236 Uiso 1 1 calc R
C115 C 0.5662(7) 0.9357(8) 0.4121(6) 0.141(5) Uani 1 1 d .
H115 H 0.6049 0.9579 0.4319 0.170 Uiso 1 1 calc R
C116 C 0.6728(5) 0.9921(5) 0.3637(4) 0.077(3) Uani 1 1 d .
C117 C 0.7234(5) 0.9882(7) 0.4157(6) 0.127(5) Uani 1 1 d .
H117 H 0.7330 0.9399 0.4368 0.152 Uiso 1 1 calc R
C118 C 0.7621(7) 1.0561(11) 0.4388(9) 0.194(10) Uani 1 1 d .
H118 H 0.7977 1.0516 0.4738 0.232 Uiso 1 1 calc R
C119 C 0.7480(14) 1.1240(17) 0.4112(13) 0.206(15) Uani 1 1 d .
H119 H 0.7699 1.1703 0.4299 0.247 Uiso 1 1 calc R
C120 C 0.7057(14) 1.1304(17) 0.3598(11) 0.204(15) Uani 1 1 d .
H120 H 0.7013 1.1773 0.3381 0.245 Uiso 1 1 calc R
C121 C 0.6630(8) 1.0616(8) 0.3346(7) 0.150(6) Uani 1 1 d .
H121 H 0.6293 1.0670 0.2982 0.180 Uiso 1 1 calc R

loop_
_atom_site_aniso_label
_atom_site_aniso_U_11
_atom_site_aniso_U_22
_atom_site_aniso_U_33
_atom_site_aniso_U_23
_atom_site_aniso_U_13
_atom_site_aniso_U_12
Os1 0.04927(15) 0.04816(16) 0.04260(15) 0.00409(12) 0.01856(12) -0.00174(12)
Os2 0.06041(18) 0.04813(17) 0.04885(16) 0.00104(13) 0.02495(14) -0.00196(13)
Os3 0.05196(16) 0.04501(16) 0.04298(15) 0.00343(12) 0.01777(13) -0.00259(12)
Os4 0.05004(15) 0.04204(15) 0.04486(15) 0.00123(12) 0.02150(12) 0.00232(12)
Os5 0.05109(16) 0.04823(16) 0.04604(15) -0.00117(12) 0.02128(13) -0.00193(12)
Os6 0.05028(16) 0.04917(17) 0.05346(17) 0.00765(13) 0.02036(14) 0.00345(13)
Sn1 0.0562(3) 0.0519(3) 0.0713(4) 0.0141(3) 0.0284(3) 0.0071(2)
Sn2 0.0659(3) 0.0643(3) 0.0401(3) 0.0016(2) 0.0205(2) -0.0132(3)
Sn3 0.0628(3) 0.0521(3) 0.0552(3) -0.0076(2) 0.0294(3) -0.0046(2)
Sn4 0.0531(3) 0.0465(3) 0.0580(3) 0.0050(2) 0.0214(2) 0.0076(2)
Sn5 0.0558(3) 0.0710(4) 0.0441(3) 0.0044(3) 0.0162(2) -0.0104(3)
Sn6 0.0740(3) 0.0463(3) 0.0745(4) 0.0003(3) 0.0444(3) 0.0076(2)
O11 0.073(4) 0.099(5) 0.068(4) 0.006(3) 0.038(3) -0.024(3)
O12 0.103(5) 0.221(10) 0.051(4) 0.026(5) 0.006(4) -0.067(6)
O13 0.066(4) 0.095(5) 0.080(4) 0.013(3) 0.031(3) -0.018(3)
O21 0.083(4) 0.067(4) 0.084(4) -0.002(3) 0.043(3) -0.018(3)
O22 0.231(11) 0.131(7) 0.228(10) -0.110(7) 0.179(10) -0.071(7)
O23 0.092(5) 0.092(5) 0.109(5) 0.015(4) 0.065(4) -0.006(4)
O31 0.064(4) 0.080(4) 0.098(5) 0.013(3) 0.035(3) -0.004(3)
O32 0.076(4) 0.078(5) 0.183(8) 0.051(5) 0.032(5) 0.025(4)
O33 0.081(4) 0.069(4) 0.105(5) 0.017(3) 0.046(4) -0.011(3)
O34 0.077(4) 0.086(4) 0.088(4) 0.005(3) 0.051(3) -0.016(3)
O35 0.123(6) 0.144(7) 0.049(4) 0.001(4) 0.031(4) -0.025(5)
O36 0.060(3) 0.088(4) 0.074(4) -0.003(3) 0.028(3) -0.017(3)
O37 0.067(4) 0.068(4) 0.089(4) -0.010(3) 0.036(3) -0.020(3)
O38 0.152(7) 0.091(5) 0.150(7) -0.049(5) 0.107(6) -0.020(5)
O39 0.065(3) 0.083(4) 0.081(4) 0.000(3) 0.040(3) -0.007(3)
O40 0.060(4) 0.087(5) 0.119(5) 0.006(4) 0.038(4) -0.009(3)
O41 0.097(5) 0.109(6) 0.191(9) 0.083(6) 0.049(6) 0.037(5)
O42 0.072(4) 0.076(4) 0.094(5) 0.007(3) 0.034(4) -0.010(3)
C11 0.061(4) 0.055(5) 0.048(4) -0.001(3) 0.023(4) -0.007(4)
C12 0.069(5) 0.120(8) 0.061(6) 0.020(5) 0.023(5) -0.023(5)
C13 0.056(4) 0.056(5) 0.052(4) 0.006(4) 0.021(4) 0.000(4)
C21 0.063(5) 0.047(4) 0.051(4) -0.006(3) 0.021(4) -0.004(4)
C22 0.120(8) 0.073(6) 0.110(8) -0.028(6) 0.079(7) -0.029(6)
C23 0.077(5) 0.049(5) 0.063(5) 0.004(4) 0.038(4) 0.005(4)
C31 0.053(4) 0.052(4) 0.054(4) 0.000(3) 0.017(4) -0.002(3)
C32 0.056(5) 0.079(6) 0.085(6) 0.012(5) 0.018(5) -0.007(5)
C33 0.067(5) 0.044(4) 0.055(4) 0.013(3) 0.030(4) 0.002(4)
C41 0.061(5) 0.068(6) 0.099(7) 0.025(5) 0.042(5) 0.012(4)
C42 0.155(13) 0.114(11) 0.29(2) 0.121(13) 0.127(14) 0.067(10)
C43 0.176(14) 0.119(11) 0.31(2) 0.137(14) 0.175(16) 0.079(10)
C44 0.173(14) 0.097(10) 0.240(17) 0.071(11) 0.151(14) 0.013(9)
C45 0.193(16) 0.102(10) 0.207(16) 0.086(10) 0.113(14) 0.050(10)
C46 0.134(10) 0.092(8) 0.203(14) 0.039(9) 0.111(11) 0.027(8)
C47 0.055(5) 0.058(5) 0.089(6) 0.013(5) 0.034(5) 0.012(4)
C48 0.066(6) 0.132(10) 0.106(8) 0.009(7) 0.045(6) 0.016(6)
C49 0.077(7) 0.129(11) 0.121(10) -0.006(8) 0.025(7) 0.007(7)
C50 0.089(9) 0.112(10) 0.192(16) 0.001(11) 0.081(10) 0.013(7)
C51 0.135(12) 0.140(12) 0.205(16) 0.063(12) 0.123(12) 0.047(10)
C52 0.105(8) 0.131(10) 0.112(8) 0.037(7) 0.077(7) 0.037(7)
C53 0.059(4) 0.072(5) 0.050(4) -0.002(4) 0.023(4) -0.011(4)
C54 0.104(8) 0.121(9) 0.081(7) 0.020(6) 0.009(6) -0.048(7)
C55 0.097(8) 0.132(11) 0.128(11) 0.027(9) 0.017(8) -0.050(8)
C56 0.067(7) 0.142(11) 0.094(9) -0.008(8) 0.001(6) -0.014(7)
C57 0.071(7) 0.228(16) 0.069(7) 0.002(8) 0.021(6) -0.031(8)
C58 0.067(6) 0.159(11) 0.065(6) 0.013(7) 0.011(5) -0.033(6)
C59 0.062(5) 0.080(6) 0.048(4) -0.002(4) 0.028(4) -0.017(4)
C60 0.126(9) 0.105(8) 0.090(7) -0.011(6) 0.076(7) -0.013(7)
C61 0.160(11) 0.125(10) 0.115(9) -0.025(8) 0.103(9) -0.033(9)
C62 0.133(10) 0.149(12) 0.088(8) -0.021(8) 0.072(7) -0.066(9)
C63 0.152(11) 0.110(9) 0.079(7) -0.001(6) 0.056(7) -0.062(8)
C64 0.117(8) 0.093(7) 0.074(6) 0.002(5) 0.055(6) -0.023(6)
C65 0.077(6) 0.058(5) 0.070(5) 0.005(4) 0.046(5) 0.002(4)
C66 0.087(7) 0.109(8) 0.098(8) 0.000(6) 0.050(7) 0.008(6)
C67 0.092(8) 0.154(12) 0.132(11) 0.007(9) 0.067(8) 0.009(8)
C68 0.124(11) 0.129(11) 0.158(13) 0.027(10) 0.104(11) 0.018(9)
C69 0.165(14) 0.183(15) 0.110(10) 0.017(10) 0.098(11) 0.022(12)
C70 0.105(8) 0.143(11) 0.086(7) -0.017(7) 0.057(7) -0.015(7)
C71 0.064(5) 0.055(5) 0.056(4) -0.013(4) 0.029(4) -0.002(4)
C72 0.083(7) 0.079(8) 0.191(13) -0.055(8) 0.010(8) 0.000(6)
C73 0.113(10) 0.080(8) 0.210(15) -0.055(9) 0.034(10) -0.008(7)
C74 0.093(8) 0.083(8) 0.134(10) -0.042(7) 0.060(8) -0.027(6)
C75 0.067(7) 0.113(10) 0.228(16) -0.064(11) 0.041(9) -0.010(7)
C76 0.062(6) 0.082(8) 0.237(16) -0.053(9) 0.021(8) 0.004(6)
C77 0.056(4) 0.047(4) 0.055(4) 0.001(3) 0.032(4) 0.000(3)
C78 0.063(5) 0.070(5) 0.053(5) 0.006(4) 0.022(4) -0.007(4)
C79 0.058(4) 0.054(4) 0.049(4) -0.001(3) 0.023(4) 0.001(4)
C80 0.054(4) 0.053(4) 0.060(5) -0.008(4) 0.022(4) -0.007(4)
C81 0.101(7) 0.066(6) 0.096(7) -0.017(5) 0.058(6) -0.018(5)
C82 0.057(4) 0.052(4) 0.047(4) -0.003(3) 0.022(4) -0.005(3)
C83 0.050(4) 0.061(5) 0.065(5) 0.007(4) 0.018(4) -0.006(4)
C84 0.064(5) 0.079(7) 0.117(8) 0.037(6) 0.035(6) 0.005(5)
C85 0.061(5) 0.047(4) 0.055(4) 0.002(3) 0.023(4) 0.002(4)
C86 0.053(4) 0.047(5) 0.091(6) 0.016(4) 0.024(4) 0.004(3)
C87 0.106(8) 0.073(7) 0.128(9) 0.032(6) 0.075(7) 0.029(6)
C88 0.171(14) 0.080(8) 0.256(19) 0.064(11) 0.158(15) 0.031(9)
C89 0.105(10) 0.171(16) 0.26(2) 0.140(18) 0.113(14) 0.045(11)
C90 0.079(7) 0.060(7) 0.213(16) 0.025(9) 0.010(9) -0.017(6)
C91 0.096(7) 0.072(7) 0.094(8) 0.020(6) 0.004(6) -0.002(6)
C92 0.051(4) 0.050(5) 0.079(6) -0.004(4) 0.016(4) 0.010(4)
C93 0.073(7) 0.110(9) 0.143(10) 0.043(8) 0.025(7) 0.018(6)
C94 0.073(8) 0.143(13) 0.177(14) 0.053(11) 0.003(9) 0.008(8)
C95 0.066(7) 0.099(10) 0.175(14) -0.006(9) 0.010(8) 0.020(7)
C96 0.096(10) 0.178(15) 0.247(19) 0.072(14) 0.097(12) 0.032(10)
C97 0.060(6) 0.170(12) 0.155(11) 0.070(10) 0.042(7) 0.026(7)
C98 0.060(5) 0.089(7) 0.053(5) 0.002(5) 0.017(4) -0.015(5)
C99 0.070(6) 0.107(8) 0.085(7) 0.022(6) 0.009(5) -0.016(6)
C100 0.109(9) 0.129(11) 0.102(9) 0.016(8) -0.002(7) -0.049(8)
C101 0.071(7) 0.160(13) 0.101(9) 0.029(9) -0.008(6) -0.051(8)
C102 0.059(6) 0.159(12) 0.090(8) 0.041(8) 0.008(5) -0.008(7)
C103 0.070(6) 0.107(8) 0.090(7) 0.007(6) 0.027(6) -0.002(6)
C104 0.059(4) 0.062(5) 0.050(4) 0.001(4) 0.023(4) -0.004(4)
C105 0.082(6) 0.163(11) 0.054(5) -0.015(6) 0.030(5) -0.036(7)
C106 0.097(8) 0.181(12) 0.059(6) 0.003(7) 0.044(6) -0.009(8)
C107 0.093(7) 0.106(8) 0.078(7) 0.012(6) 0.056(6) 0.012(6)
C108 0.081(6) 0.100(8) 0.092(7) 0.006(6) 0.046(6) -0.013(5)
C109 0.081(6) 0.107(8) 0.056(5) 0.009(5) 0.023(5) -0.020(5)
C110 0.142(10) 0.056(6) 0.135(10) 0.015(6) 0.102(9) 0.025(6)
C111 0.155(13) 0.131(12) 0.37(3) -0.058(14) 0.207(17) -0.028(10)
C112 0.28(4) 0.15(2) 0.54(6) -0.08(3) 0.31(4) -0.05(2)
C113 0.136(17) 0.13(2) 0.43(5) 0.12(3) 0.14(3) 0.019(15)
C114 0.36(3) 0.148(15) 0.182(16) 0.027(12) 0.21(2) 0.090(17)
C115 0.164(13) 0.148(12) 0.171(13) 0.019(10) 0.127(12) 0.040(10)
C116 0.105(7) 0.049(5) 0.095(7) -0.009(5) 0.061(6) 0.003(5)
C117 0.086(7) 0.083(8) 0.184(13) -0.050(9) 0.038(9) 0.002(6)
C118 0.103(10) 0.148(14) 0.30(3) -0.126(18) 0.070(13) -0.024(11)
C119 0.27(4) 0.102(15) 0.35(4) -0.08(3) 0.23(3) -0.07(2)
C120 0.36(5) 0.100(13) 0.29(3) -0.04(2) 0.27(3) -0.05(2)
C121 0.249(18) 0.078(9) 0.168(13) -0.010(9) 0.136(14) -0.027(10)

loop_
_atom_type_symbol
_atom_type_description
_atom_type_scat_dispersion_real
_atom_type_scat_dispersion_imag
_atom_type_scat_source
C C 0.0033 0.0016 'International Tables Vol C Tables 4.2.6.8 and 6.1.1.4'
H H 0.0000 0.0000 'International Tables Vol C Tables 4.2.6.8 and 6.1.1.4'
O O 0.0106 0.0060 'International Tables Vol C Tables 4.2.6.8 and 6.1.1.4'
Sn Sn -0.6537 1.4246 'International Tables Vol C Tables 4.2.6.8 and 6.1.1.4'
Os Os -1.2165 7.6030 'International Tables Vol C Tables 4.2.6.8 and 6.1.1.4'

loop_
_geom_angle_atom_site_label_1
_geom_angle_atom_site_label_2
_geom_angle_atom_site_label_3
_geom_angle
C12 Os1 C11 89.9(3)
C12 Os1 C13 89.8(3)
C11 Os1 C13 179.6(3)
C12 Os1 Sn3 95.8(3)
C11 Os1 Sn3 87.2(2)
C13 Os1 Sn3 92.9(2)
C12 Os1 Sn1 91.1(3)
C11 Os1 Sn1 93.0(2)
C13 Os1 Sn1 86.8(2)
Sn3 Os1 Sn1 173.137(19)
C12 Os1 Os3 152.1(3)
C11 Os1 Os3 89.0(2)
C13 Os1 Os3 91.4(2)
Sn3 Os1 Os3 56.340(13)
Sn1 Os1 Os3 116.800(16)
C12 Os1 Os2 147.2(3)
C11 Os1 Os2 90.6(2)
C13 Os1 Os2 89.6(2)
Sn3 Os1 Os2 117.010(15)
Sn1 Os1 Os2 56.137(14)
Os3 Os1 Os2 60.684(10)
C22 Os2 C21 89.1(3)
C22 Os2 C23 89.5(3)
C21 Os2 C23 178.1(3)
C22 Os2 Sn1 94.6(3)
C21 Os2 Sn1 90.3(2)
C23 Os2 Sn1 91.1(2)
C22 Os2 Sn2 93.9(3)
C21 Os2 Sn2 92.1(2)
C23 Os2 Sn2 86.7(2)
Sn1 Os2 Sn2 171.18(2)
C22 Os2 Os1 151.2(3)
C21 Os2 Os1 90.1(2)
C23 Os2 Os1 91.8(2)
Sn1 Os2 Os1 56.536(14)
Sn2 Os2 Os1 114.964(16)
C22 Os2 Os3 149.3(3)
C21 Os2 Os3 91.3(2)
C23 Os2 Os3 89.3(2)
Sn1 Os2 Os3 116.079(16)
Sn2 Os2 Os3 55.408(14)
Os1 Os2 Os3 59.564(9)
C32 Os3 C31 90.0(3)
C32 Os3 C33 89.3(3)
C31 Os3 C33 179.2(3)
C32 Os3 Sn2 95.0(3)
C31 Os3 Sn2 89.3(2)
C33 Os3 Sn2 90.4(2)
C32 Os3 Sn3 92.8(3)
C31 Os3 Sn3 90.5(2)
C33 Os3 Sn3 89.9(2)
Sn2 Os3 Sn3 172.24(2)
C32 Os3 Os1 149.0(3)
C31 Os3 Os1 91.4(2)
C33 Os3 Os1 89.5(2)
Sn2 Os3 Os1 115.965(17)
Sn3 Os3 Os1 56.278(14)
C32 Os3 Os2 151.2(3)
C31 Os3 Os2 89.8(2)
C33 Os3 Os2 90.7(2)
Sn2 Os3 Os2 56.221(14)
Sn3 Os3 Os2 116.018(16)
Os1 Os3 Os2 59.753(10)
C78 Os4 C79 90.7(3)
C78 Os4 C77 89.0(3)
C79 Os4 C77 179.5(3)
C78 Os4 Sn4 94.0(3)
C79 Os4 Sn4 90.5(2)
C77 Os4 Sn4 90.0(2)
C78 Os4 Sn6 92.3(3)
C79 Os4 Sn6 89.9(2)
C77 Os4 Sn6 89.6(2)
Sn4 Os4 Sn6 173.67(2)
C78 Os4 Os6 148.6(3)
C79 Os4 Os6 90.2(2)
C77 Os4 Os6 89.8(2)
Sn4 Os4 Os6 117.369(15)
Sn6 Os4 Os6 56.315(14)
C78 Os4 Os5 150.4(3)
C79 Os4 Os5 90.5(2)
C77 Os4 Os5 89.9(2)
Sn4 Os4 Os5 56.370(13)
Sn6 Os4 Os5 117.314(16)
Os6 Os4 Os5 61.000(10)
C81 Os5 C82 89.9(3)
C81 Os5 C80 89.0(3)
C82 Os5 C80 178.4(3)
C81 Os5 Sn5 94.1(3)
C82 Os5 Sn5 90.2(2)
C80 Os5 Sn5 91.0(2)
C81 Os5 Sn4 94.6(3)
C82 Os5 Sn4 90.6(2)
C80 Os5 Sn4 88.3(2)
Sn5 Os5 Sn4 171.23(2)
C81 Os5 Os4 150.7(3)
C82 Os5 Os4 90.4(2)
C80 Os5 Os4 90.0(2)
Sn5 Os5 Os4 115.223(17)
Sn4 Os5 Os4 56.045(13)
C81 Os5 Os6 149.9(3)
C82 Os5 Os6 89.9(2)
C80 Os5 Os6 91.6(2)
Sn5 Os5 Os6 55.835(14)
Sn4 Os5 Os6 115.437(15)
Os4 Os5 Os6 59.393(9)
C84 Os6 C83 88.6(4)
C84 Os6 C85 89.8(3)
C83 Os6 C85 178.1(3)
C84 Os6 Sn6 94.8(3)
C83 Os6 Sn6 91.5(2)
C85 Os6 Sn6 89.7(2)
C84 Os6 Sn5 93.6(3)
C83 Os6 Sn5 87.6(2)
C85 Os6 Sn5 91.5(2)
Sn6 Os6 Sn5 171.46(2)
C84 Os6 Os4 151.1(3)
C83 Os6 Os4 90.8(2)
C85 Os6 Os4 91.1(2)
Sn6 Os6 Os4 56.277(14)
Sn5 Os6 Os4 115.232(16)
C84 Os6 Os5 149.2(3)
C83 Os6 Os5 89.1(2)
C85 Os6 Os5 91.8(2)
Sn6 Os6 Os5 115.884(16)
Sn5 Os6 Os5 55.629(14)
Os4 Os6 Os5 59.608(9)
C41 Sn1 C47 107.2(3)
C41 Sn1 Os2 124.9(2)
C47 Sn1 Os2 118.1(2)
C41 Sn1 Os1 117.1(2)
C47 Sn1 Os1 117.8(2)
Os2 Sn1 Os1 67.327(15)
C53 Sn2 C59 103.1(3)
C53 Sn2 Os3 123.7(2)
C59 Sn2 Os3 119.1(2)
C53 Sn2 Os2 121.7(2)
C59 Sn2 Os2 119.3(2)
Os3 Sn2 Os2 68.371(15)
C71 Sn3 C65 105.4(3)
C71 Sn3 Os1 119.8(2)
C65 Sn3 Os1 120.1(2)
C71 Sn3 Os3 123.7(2)
C65 Sn3 Os3 117.6(2)
Os1 Sn3 Os3 67.381(14)
C92 Sn4 C86 104.8(3)
C92 Sn4 Os4 120.6(2)
C86 Sn4 Os4 116.1(2)
C92 Sn4 Os5 123.7(3)
C86 Sn4 Os5 121.1(2)
Os4 Sn4 Os5 67.585(14)
C98 Sn5 C104 103.2(3)
C98 Sn5 Os5 121.2(2)
C104 Sn5 Os5 122.0(2)
C98 Sn5 Os6 116.5(2)
C104 Sn5 Os6 123.8(2)
Os5 Sn5 Os6 68.537(15)
C116 Sn6 C110 106.3(4)
C116 Sn6 Os4 115.5(3)
C110 Sn6 Os4 118.9(2)
C116 Sn6 Os6 121.0(2)
C110 Sn6 Os6 123.5(4)
Os4 Sn6 Os6 67.408(15)
O11 C11 Os1 178.5(7)
O12 C12 Os1 179.1(10)
O13 C13 Os1 177.2(7)
O21 C21 Os2 177.8(7)
O22 C22 Os2 178.2(10)
O23 C23 Os2 176.7(7)
O31 C31 Os3 177.6(7)
O32 C32 Os3 178.6(8)
O33 C33 Os3 179.5(8)
C42 C41 C46 113.8(10)
C42 C41 Sn1 125.3(8)
C46 C41 Sn1 119.4(7)
C41 C42 C43 126.0(12)
C44 C43 C42 121.5(13)
C43 C44 C45 117.5(12)
C44 C45 C46 117.5(13)
C41 C46 C45 121.2(11)
C48 C47 C52 118.1(9)
C48 C47 Sn1 121.1(7)
C52 C47 Sn1 120.8(7)
C47 C48 C49 123.1(10)
C50 C49 C48 116.9(12)
C51 C50 C49 120.6(13)
C50 C51 C52 121.4(13)
C47 C52 C51 119.9(12)
C58 C53 C54 115.0(8)
C58 C53 Sn2 120.5(6)
C54 C53 Sn2 124.3(6)
C53 C54 C55 122.3(10)
C56 C55 C54 119.3(11)
C57 C56 C55 119.2(11)
C56 C57 C58 120.1(11)
C53 C58 C57 123.7(10)
C64 C59 C60 118.0(8)
C64 C59 Sn2 122.2(6)
C60 C59 Sn2 119.3(7)
C59 C60 C61 119.5(10)
C62 C61 C60 121.6(11)
C63 C62 C61 119.8(10)
C62 C63 C64 119.9(11)
C59 C64 C63 121.2(10)
C70 C65 C66 118.2(9)
C70 C65 Sn3 119.6(7)
C66 C65 Sn3 122.2(7)
C65 C66 C67 121.8(11)
C68 C67 C66 120.7(12)
C67 C68 C69 118.6(12)
C68 C69 C70 120.2(12)
C65 C70 C69 120.4(11)
C72 C71 C76 113.8(9)
C72 C71 Sn3 122.2(7)
C76 C71 Sn3 124.0(7)
C71 C72 C73 123.7(11)
C74 C73 C72 120.6(12)
C75 C74 C73 117.1(11)
C74 C75 C76 121.6(11)
C71 C76 C75 123.0(10)
O34 C77 Os4 178.5(6)
O35 C78 Os4 179.1(8)
O36 C79 Os4 176.5(7)
O37 C80 Os5 177.8(7)
O38 C81 Os5 179.3(9)
O39 C82 Os5 179.2(7)
O40 C83 Os6 175.1(7)
O41 C84 Os6 177.2(10)
O42 C85 Os6 178.1(7)
C91 C86 C87 115.4(9)
C91 C86 Sn4 123.0(8)
C87 C86 Sn4 121.6(7)
C88 C87 C86 125.0(12)
C89 C88 C87 119.8(17)
C88 C89 C90 121.4(15)
C89 C90 C91 117.7(14)
C86 C91 C90 120.6(12)
C97 C92 C93 114.5(9)
C97 C92 Sn4 126.6(7)
C93 C92 Sn4 118.9(7)
C92 C93 C94 123.8(12)
C95 C94 C93 118.7(13)
C96 C95 C94 119.2(12)
C95 C96 C97 120.8(14)
C92 C97 C96 122.9(12)
C99 C98 C103 117.1(9)
C99 C98 Sn5 123.6(7)
C103 C98 Sn5 119.1(7)
C98 C99 C100 120.6(11)
C101 C100 C99 121.4(12)
C100 C101 C102 119.8(11)
C101 C102 C103 120.1(11)
C98 C103 C102 121.0(11)
C105 C104 C109 115.9(7)
C105 C104 Sn5 119.6(6)
C109 C104 Sn5 124.4(6)
C104 C105 C106 121.8(9)
C107 C106 C105 120.3(10)
C108 C107 C106 120.2(9)
C107 C108 C109 118.9(9)
C104 C109 C108 123.0(8)
C111 C110 C115 117.5(12)
C111 C110 Sn6 125.3(11)
C115 C110 Sn6 117.2(10)
C110 C111 C112 129(2)
C113 C112 C111 105(3)
C112 C113 C114 141(4)
C113 C114 C115 107.1(18)
C110 C115 C114 120.7(16)
C121 C116 C117 116.4(12)
C121 C116 Sn6 122.1(10)
C117 C116 Sn6 121.4(8)
C116 C117 C118 121.3(15)
C119 C118 C117 120(2)
C120 C119 C118 122(3)
C119 C120 C121 119(3)
C116 C121 C120 120.3(18)

loop_
_geom_bond_atom_site_label_1
_geom_bond_atom_site_label_2
_geom_bond_distance
Os1 C12 1.904(9)
Os1 C11 1.939(7)
Os1 C13 1.944(8)
Os1 Sn3 2.6645(6)
Os1 Sn1 2.6787(6)
Os1 Os3 2.9572(4)
Os1 Os2 2.9629(4)
Os2 C22 1.887(9)
Os2 C21 1.941(8)
Os2 C23 1.954(8)
Os2 Sn1 2.6664(6)
Os2 Sn2 2.6740(6)
Os2 Os3 2.9906(4)
Os3 C32 1.885(10)
Os3 C31 1.916(8)
Os3 C33 1.962(8)
Os3 Sn2 2.6483(6)
Os3 Sn3 2.6665(6)
Os4 C78 1.894(8)
Os4 C79 1.937(8)
Os4 C77 1.941(7)
Os4 Sn4 2.6557(6)
Os4 Sn6 2.6605(6)
Os4 Os6 2.9533(4)
Os4 Os5 2.9598(4)
Os5 C81 1.879(9)
Os5 C82 1.945(7)
Os5 C80 1.959(8)
Os5 Sn5 2.6617(6)
Os5 Sn4 2.6658(6)
Os5 Os6 3.0011(4)
Os6 C84 1.865(9)
Os6 C83 1.942(8)
Os6 C85 1.944(8)
Os6 Sn6 2.6616(6)
Os6 Sn5 2.6682(6)
Sn1 C41 2.147(8)
Sn1 C47 2.157(8)
Sn2 C53 2.139(7)
Sn2 C59 2.147(7)
Sn3 C71 2.143(7)
Sn3 C65 2.149(7)
Sn4 C92 2.111(8)
Sn4 C86 2.149(8)
Sn5 C98 2.138(8)
Sn5 C104 2.141(7)
Sn6 C116 2.134(9)
Sn6 C110 2.143(10)
O11 C11 1.127(8)
O12 C12 1.118(10)
O13 C13 1.136(8)
O21 C21 1.133(8)
O22 C22 1.135(10)
O23 C23 1.123(9)
O31 C31 1.151(8)
O32 C32 1.163(10)
O33 C33 1.108(8)
O34 C77 1.129(8)
O35 C78 1.130(9)
O36 C79 1.132(8)
O37 C80 1.118(8)
O38 C81 1.142(10)
O39 C82 1.126(8)
O40 C83 1.125(8)
O41 C84 1.156(10)
O42 C85 1.129(8)
C41 C42 1.281(15)
C41 C46 1.334(13)
C42 C43 1.361(15)
C43 C44 1.216(16)
C44 C45 1.380(17)
C45 C46 1.415(14)
C47 C48 1.320(12)
C47 C52 1.367(11)
C48 C49 1.416(14)
C49 C50 1.348(16)
C50 C51 1.337(18)
C51 C52 1.371(15)
C53 C58 1.313(11)
C53 C54 1.362(12)
C54 C55 1.365(14)
C55 C56 1.349(15)
C56 C57 1.303(15)
C57 C58 1.371(13)
C59 C64 1.369(12)
C59 C60 1.373(11)
C60 C61 1.385(13)
C61 C62 1.341(15)
C62 C63 1.340(14)
C63 C64 1.388(11)
C65 C70 1.334(12)
C65 C66 1.350(12)
C66 C67 1.382(13)
C67 C68 1.339(16)
C68 C69 1.353(17)
C69 C70 1.424(14)
C71 C72 1.305(12)
C71 C76 1.323(12)
C72 C73 1.349(14)
C73 C74 1.331(15)
C74 C75 1.265(14)
C75 C76 1.366(15)
C86 C91 1.314(12)
C86 C87 1.386(12)
C87 C88 1.328(14)
C88 C89 1.28(2)
C89 C90 1.36(2)
C90 C91 1.461(15)
C92 C97 1.340(13)
C92 C93 1.347(12)
C93 C94 1.372(14)
C94 C95 1.349(17)
C95 C96 1.306(17)
C96 C97 1.373(15)
C98 C99 1.352(13)
C98 C103 1.377(12)
C99 C100 1.393(13)
C100 C101 1.319(17)
C101 C102 1.338(16)
C102 C103 1.389(13)
C104 C105 1.364(11)
C104 C109 1.371(11)
C105 C106 1.380(12)
C106 C107 1.350(14)
C107 C108 1.346(12)
C108 C109 1.383(11)
C110 C111 1.284(17)
C110 C115 1.368(16)
C111 C112 1.46(3)
C112 C113 1.21(4)
C113 C114 1.39(3)
C114 C115 1.469(17)
C116 C121 1.328(15)
C116 C117 1.350(14)
C117 C118 1.413(18)
C118 C119 1.28(3)
C119 C120 1.26(4)
C120 C121 1.48(3)
